data_7702709
loop_
_publ_author_name
'Defazio, Sandra'
'Cini, Renzo'

_publ_section_title
;
 Synthesis, X-ray structure and molecular modelling analysis of
 cobalt(ii), nickel(ii), zinc(ii) and cadmium(ii) complexes of the widely
 used anti-inflammatory drug meloxicam
;
_journal_issue 9
_journal_name_full 'Journal of the Chemical Society, Dalton Transactions'
_journal_page_first 1888
_journal_paper_doi 10.1039/b107594m
_journal_year 2002
_chemical_formula_moiety 'C32 H36 N6 O10 S6 Zn'
_chemical_formula_sum 'C32 H36 N6 O10 S6 Zn'
_chemical_formula_weight 922.40
_chemical_name_systematic
; 
trans-bis(N1',O15-(4-Hydroxy-2-N-(5-methyl-1,3-thiazol-2-yl)-
2H-1,2-benzothiazine-3-carbox-amide 1,1-Dioxide)-trans-
bis(O-dimethylsulfoxide)zinc(II)
;
_space_group_IT_number 2
_space_group_name_Hall '-P 1'
_space_group_name_H-M_alt 'P -1'
_symmetry_cell_setting triclinic
_symmetry_space_group_name_H-M 'P -1'
_atom_sites_solution_hydrogens geom
_atom_sites_solution_primary direct
_atom_sites_solution_secondary difmap
_audit_creation_method SHELXL-97
_cell_angle_alpha 79.26(4)
_cell_angle_beta 85.90(3)
_cell_angle_gamma 81.67(4)
_cell_formula_units_Z 1
_cell_length_a 7.878(4)
_cell_length_b 9.127(6)
_cell_length_c 13.873(7)
_cell_measurement_reflns_used 20
_cell_measurement_temperature 293(2)
_cell_measurement_theta_max 19.5
_cell_measurement_theta_min 6.0
_cell_volume 968.7(10)
_computing_cell_refinement 'XSCANS, Siemens'
_computing_data_collection 'XSCANS, Siemens'
_computing_data_reduction 'XSCANS, Siemens'
_computing_molecular_graphics 'ORTEP-3 (Johnson&Burnett; L.J.Farrugia, Glasgow, 1998)'
_computing_publication_material 'CIFTAB (Sheldrick, 1997)'
_computing_structure_refinement 'SHELXL-97 (Sheldrick, 1997)'
_computing_structure_solution 'SHELXS-97 (Sheldrick, 1990)'
_diffrn_ambient_temperature 293(2)
_diffrn_measured_fraction_theta_full 0.991
_diffrn_measured_fraction_theta_max 0.991
_diffrn_measurement_device_type 'Siemens P4'
_diffrn_measurement_method Omega
_diffrn_radiation_monochromator graphite
_diffrn_radiation_source 'fine-focus sealed tube'
_diffrn_radiation_type MoK\a
_diffrn_radiation_wavelength 0.71073
_diffrn_reflns_av_R_equivalents 0.0619
_diffrn_reflns_av_sigmaI/netI 0.0797
_diffrn_reflns_limit_h_max 9
_diffrn_reflns_limit_h_min 0
_diffrn_reflns_limit_k_max 10
_diffrn_reflns_limit_k_min -10
_diffrn_reflns_limit_l_max 16
_diffrn_reflns_limit_l_min -16
_diffrn_reflns_number 3650
_diffrn_reflns_theta_full 25.00
_diffrn_reflns_theta_max 25.00
_diffrn_reflns_theta_min 2.29
_diffrn_standards_decay_% 0
_diffrn_standards_interval_count 97
_diffrn_standards_number 3
_exptl_absorpt_coefficient_mu 1.020
_exptl_absorpt_correction_type psi-scan
_exptl_crystal_colour yellow
_exptl_crystal_density_diffrn 1.581
_exptl_crystal_density_method 'not measured'
_exptl_crystal_description parallelepiped
_exptl_crystal_F_000 476
_exptl_crystal_size_max 0.30
_exptl_crystal_size_mid 0.25
_exptl_crystal_size_min 0.10
_refine_diff_density_max 0.605
_refine_diff_density_min -0.654
_refine_diff_density_rms 0.096
_refine_ls_extinction_method none
_refine_ls_goodness_of_fit_ref 0.975
_refine_ls_hydrogen_treatment mixed
_refine_ls_matrix_type full
_refine_ls_number_parameters 250
_refine_ls_number_reflns 3393
_refine_ls_number_restraints 0
_refine_ls_restrained_S_all 0.975
_refine_ls_R_factor_all 0.1040
_refine_ls_R_factor_gt 0.0603
_refine_ls_shift/su_max 0.000
_refine_ls_shift/su_mean 0.000
_refine_ls_structure_factor_coef Fsqd
_refine_ls_weighting_details 'w=1/[\s^2^(Fo^2^)+(0.0917P)^2^+0.0000P] where P=(Fo^2^+2Fc^2^)/3'
_refine_ls_weighting_scheme calc
_refine_ls_wR_factor_gt 0.1361
_refine_ls_wR_factor_ref 0.1600
_reflns_number_gt 2246
_reflns_number_total 3393
_reflns_threshold_expression >2sigma(I)
_cod_data_source_file b107594m.txt
_cod_data_source_block v32bdcen
_cod_depositor_comments
;
The following automatic conversions were performed:

data item '_symmetry_cell_setting' value 'Triclinic' was changed to
'triclinic' in accordance with the
/home/saulius/struct/COD-crude-data/automatic-downloads/DataCite-retrospective/RSC/depositions/lib/dictionaries/cif_core.dic
dictionary named 'cif_core.dic' version 2.4.2 last updated on
2011-04-26.

data item '_refine_ls_weighting_scheme' value 'calc
w=1/[\s^2^(Fo^2^)+(0.0917P)^2^+0.0000P] where P=(Fo^2^+2Fc^2^)/3' was
changed to 'calc'. A new data item '_refine_ls_weighting_details' was
created with the value set to
'w=1/[\s^2^(Fo^2^)+(0.0917P)^2^+0.0000P] where P=(Fo^2^+2Fc^2^)/3'.

Automatic conversion script
Id: cif_fix_values 6909 2019-04-08 15:41:33Z antanas 
;
_cod_original_cell_volume 968.7(9)
_cod_original_sg_symbol_H-M P-1
_cod_database_code 7702709

loop_
_symmetry_equiv_pos_as_xyz
'x, y, z'
'-x, -y, -z'

loop_
_atom_site_label
_atom_site_type_symbol
_atom_site_fract_x
_atom_site_fract_y
_atom_site_fract_z
_atom_site_U_iso_or_equiv
_atom_site_adp_type
_atom_site_occupancy
_atom_site_calc_flag
_atom_site_refinement_flags
Zn Zn 0.0000 0.0000 0.0000 0.0291(3) Uani 1 d S
S1D S 0.32506(19) 0.16871(17) -0.10722(12) 0.0431(4) Uani 1 d .
O15 O 0.0839(4) -0.1699(4) 0.1153(3) 0.0318(8) Uani 1 d .
N1' N 0.0704(6) -0.1538(5) -0.0919(3) 0.0305(10) Uani 1 d .
N16 N 0.1376(6) -0.3697(5) 0.0335(3) 0.0349(11) Uani 1 d .
H16 H 0.1496 -0.4664 0.0422 0.042 Uiso 1 calc R
O1D O 0.2590(5) 0.0594(4) -0.0220(3) 0.0424(10) Uani 1 d .
C14 C 0.1265(6) -0.3056(6) 0.1160(4) 0.0284(11) Uani 1 d .
C3 C 0.1708(7) -0.4122(6) 0.2041(4) 0.0314(12) Uani 1 d .
S3' S 0.2150(2) -0.39007(17) -0.15514(11) 0.0432(4) Uani 1 d .
S1 S 0.3124(2) -0.41297(18) 0.36553(11) 0.0436(4) Uani 1 d .
O1 O 0.4705(6) -0.3851(6) 0.3125(3) 0.0584(13) Uani 1 d .
O17 O 0.2386(6) -0.6282(4) 0.1319(3) 0.0452(10) Uani 1 d .
N2 N 0.1561(6) -0.3485(5) 0.2919(3) 0.0372(11) Uani 1 d .
C5' C 0.0899(7) -0.1189(7) -0.1934(4) 0.0384(13) Uani 1 d .
H5' H 0.0544 -0.0227 -0.2273 0.046 Uiso 1 calc R
O2 O 0.2733(7) -0.3576(5) 0.4545(3) 0.0652(14) Uani 1 d .
C2' C 0.1312(7) -0.2937(6) -0.0622(4) 0.0333(12) Uani 1 d .
C4' C 0.1617(8) -0.2289(7) -0.2406(4) 0.0388(14) Uani 1 d .
C4 C 0.2245(7) -0.5652(6) 0.2066(4) 0.0344(12) Uani 1 d .
C10 C 0.2669(7) -0.6637(6) 0.3035(4) 0.0361(13) Uani 1 d .
C8 C 0.3348(7) -0.6968(7) 0.4748(4) 0.0446(15) Uani 1 d .
H8 H 0.3574 -0.6562 0.5285 0.053 Uiso 1 calc R
C13 C -0.0179(8) -0.3282(8) 0.3387(5) 0.0549(18) Uani 1 d .
H13A H -0.0131 -0.2899 0.3982 0.066 Uiso 1 calc R
H13B H -0.0614 -0.4232 0.3536 0.066 Uiso 1 calc R
H13C H -0.0923 -0.2583 0.2947 0.066 Uiso 1 calc R
C1D C 0.4711(7) 0.2588(7) -0.0547(5) 0.0456(15) Uani 1 d .
H1D1 H 0.4090 0.3214 -0.0120 0.055 Uiso 1 calc R
H1D2 H 0.5316 0.3195 -0.1060 0.055 Uiso 1 calc R
H1D3 H 0.5517 0.1841 -0.0178 0.055 Uiso 1 calc R
C9 C 0.3049(7) -0.6058(7) 0.3842(4) 0.0370(13) Uani 1 d .
C5 C 0.2667(8) -0.8178(7) 0.3154(5) 0.0455(15) Uani 1 d .
H5 H 0.2450 -0.8601 0.2622 0.055 Uiso 1 calc R
C6' C 0.1993(10) -0.2263(9) -0.3481(4) 0.0582(19) Uani 1 d .
H6'1 H 0.2520 -0.3241 -0.3584 0.070 Uiso 1 calc R
H6'2 H 0.2757 -0.1537 -0.3728 0.070 Uiso 1 calc R
H6'3 H 0.0941 -0.1995 -0.3820 0.070 Uiso 1 calc R
C6 C 0.2980(9) -0.9084(8) 0.4039(5) 0.0554(18) Uani 1 d .
H6 H 0.2976 -1.0116 0.4106 0.067 Uiso 1 calc R
C2D C 0.4772(9) 0.0568(9) -0.1739(5) 0.062(2) Uani 1 d .
H2D1 H 0.4177 0.0021 -0.2105 0.074 Uiso 1 calc R
H2D2 H 0.5501 -0.0128 -0.1289 0.074 Uiso 1 calc R
H2D3 H 0.5457 0.1208 -0.2183 0.074 Uiso 1 calc R
C7 C 0.3300(8) -0.8485(8) 0.4831(5) 0.058(2) Uani 1 d .
H7 H 0.3489 -0.9114 0.5433 0.070 Uiso 1 calc R

loop_
_atom_site_aniso_label
_atom_site_aniso_U_11
_atom_site_aniso_U_22
_atom_site_aniso_U_33
_atom_site_aniso_U_23
_atom_site_aniso_U_13
_atom_site_aniso_U_12
Zn 0.0263(5) 0.0299(5) 0.0310(5) -0.0050(4) -0.0004(4) -0.0041(4)
S1D 0.0303(8) 0.0447(9) 0.0512(9) 0.0034(7) -0.0038(7) -0.0094(7)
O15 0.033(2) 0.027(2) 0.034(2) -0.0052(16) -0.0026(16) 0.0000(16)
N1' 0.029(2) 0.035(3) 0.028(2) -0.007(2) -0.0004(19) -0.006(2)
N16 0.046(3) 0.032(3) 0.027(2) -0.006(2) -0.003(2) -0.005(2)
O1D 0.030(2) 0.044(2) 0.053(3) 0.0011(19) -0.0023(19) -0.0151(18)
C14 0.024(3) 0.029(3) 0.031(3) -0.001(2) -0.005(2) -0.002(2)
C3 0.031(3) 0.034(3) 0.029(3) -0.006(2) -0.003(2) -0.004(2)
S3' 0.0529(10) 0.0424(9) 0.0334(8) -0.0117(7) 0.0002(7) 0.0026(7)
S1 0.0531(10) 0.0493(9) 0.0299(8) -0.0050(7) -0.0077(7) -0.0121(7)
O1 0.045(3) 0.082(3) 0.051(3) 0.003(2) -0.008(2) -0.031(2)
O17 0.059(3) 0.037(2) 0.039(2) -0.0106(18) -0.001(2) 0.001(2)
N2 0.041(3) 0.040(3) 0.028(2) -0.005(2) 0.000(2) -0.001(2)
C5' 0.043(3) 0.043(3) 0.031(3) -0.004(3) 0.000(3) -0.011(3)
O2 0.094(4) 0.067(3) 0.038(3) -0.018(2) -0.015(3) -0.006(3)
C2' 0.033(3) 0.043(3) 0.026(3) -0.009(2) -0.002(2) -0.008(3)
C4' 0.042(3) 0.043(3) 0.032(3) -0.007(3) -0.001(3) -0.003(3)
C4 0.036(3) 0.034(3) 0.033(3) -0.006(2) 0.004(2) -0.007(2)
C10 0.026(3) 0.041(3) 0.037(3) 0.000(3) 0.001(2) -0.001(2)
C8 0.032(3) 0.061(4) 0.035(3) 0.003(3) -0.002(3) 0.000(3)
C13 0.051(4) 0.069(5) 0.036(3) -0.001(3) 0.010(3) 0.003(3)
C1D 0.032(3) 0.038(3) 0.065(4) -0.004(3) 0.000(3) -0.008(3)
C9 0.027(3) 0.047(3) 0.033(3) 0.000(3) 0.001(2) -0.001(3)
C5 0.044(4) 0.034(3) 0.053(4) -0.001(3) -0.008(3) 0.004(3)
C6' 0.072(5) 0.069(5) 0.031(3) -0.007(3) 0.011(3) -0.009(4)
C6 0.049(4) 0.042(4) 0.066(5) 0.009(3) -0.003(3) -0.001(3)
C2D 0.061(5) 0.074(5) 0.053(4) -0.016(4) 0.020(4) -0.021(4)
C7 0.042(4) 0.065(5) 0.052(4) 0.023(4) -0.006(3) 0.002(3)

loop_
_atom_type_symbol
_atom_type_description
_atom_type_scat_dispersion_real
_atom_type_scat_dispersion_imag
_atom_type_scat_source
C C 0.0033 0.0016 'International Tables Vol C Tables 4.2.6.8 and 6.1.1.4'
H H 0.0000 0.0000 'International Tables Vol C Tables 4.2.6.8 and 6.1.1.4'
N N 0.0061 0.0033 'International Tables Vol C Tables 4.2.6.8 and 6.1.1.4'
O O 0.0106 0.0060 'International Tables Vol C Tables 4.2.6.8 and 6.1.1.4'
S S 0.1246 0.1234 'International Tables Vol C Tables 4.2.6.8 and 6.1.1.4'
Zn Zn 0.2839 1.4301 'International Tables Vol C Tables 4.2.6.8 and 6.1.1.4'

loop_
_geom_angle_atom_site_label_1
_geom_angle_atom_site_label_2
_geom_angle_atom_site_label_3
_geom_angle
_geom_angle_site_symmetry_1
_geom_angle_site_symmetry_3
_geom_angle_publ_flag
N1' Zn N1' 180.0 . 2 ?
N1' Zn O15 92.65(16) . 2 ?
N1' Zn O15 87.35(16) 2 2 ?
N1' Zn O15 87.35(16) . . yes
N1' Zn O15 92.65(16) 2 . ?
O15 Zn O15 180.0 2 . ?
N1' Zn O1D 91.82(17) . 2 ?
N1' Zn O1D 88.18(17) 2 2 ?
O15 Zn O1D 88.97(15) 2 2 ?
O15 Zn O1D 91.03(15) . 2 ?
N1' Zn O1D 88.18(17) . . yes
N1' Zn O1D 91.82(17) 2 . ?
O15 Zn O1D 91.03(15) 2 . ?
O15 Zn O1D 88.97(15) . . yes
O1D Zn O1D 180.0 2 . ?
O1D S1D C1D 104.5(3) . . ?
O1D S1D C2D 105.3(3) . . ?
C1D S1D C2D 98.3(3) . . ?
C14 O15 Zn 129.4(3) . . yes
C2' N1' C5' 109.6(5) . . yes
C2' N1' Zn 124.2(4) . . yes
C5' N1' Zn 125.3(4) . . ?
C14 N16 C2' 126.1(5) . . yes
S1D O1D Zn 126.2(2) . . yes
O15 C14 N16 123.6(5) . . yes
O15 C14 C3 123.0(5) . . yes
N16 C14 C3 113.5(4) . . yes
C4 C3 N2 121.1(5) . . yes
C4 C3 C14 124.3(5) . . yes
N2 C3 C14 114.6(5) . . yes
C4' S3' C2' 89.5(3) . . yes
O2 S1 O1 118.5(3) . . yes
O2 S1 N2 108.9(3) . . yes
O1 S1 N2 108.2(3) . . yes
O2 S1 C9 110.6(3) . . ?
O1 S1 C9 107.6(3) . . ?
N2 S1 C9 101.7(3) . . yes
C3 N2 C13 115.9(5) . . yes
C3 N2 S1 114.0(4) . . yes
C13 N2 S1 116.3(4) . . yes
C4' C5' N1' 117.4(5) . . ?
N1' C2' N16 126.9(5) . . yes
N1' C2' S3' 114.7(4) . . yes
N16 C2' S3' 118.3(4) . . yes
C5' C4' C6' 129.8(6) . . ?
C5' C4' S3' 108.8(4) . . yes
C6' C4' S3' 121.3(5) . . yes
O17 C4 C3 124.1(5) . . yes
O17 C4 C10 117.1(5) . . ?
C3 C4 C10 118.8(5) . . ?
C5 C10 C9 117.6(5) . . ?
C5 C10 C4 120.1(5) . . ?
C9 C10 C4 122.3(5) . . yes
C7 C8 C9 118.2(6) . . ?
C8 C9 C10 121.8(6) . . ?
C8 C9 S1 121.7(5) . . ?
C10 C9 S1 116.4(4) . . ?
C6 C5 C10 120.9(6) . . ?
C5 C6 C7 120.5(6) . . ?
C6 C7 C8 121.0(6) . . ?

loop_
_geom_bond_atom_site_label_1
_geom_bond_atom_site_label_2
_geom_bond_distance
_geom_bond_site_symmetry_2
_geom_bond_publ_flag
Zn N1' 2.060(4) . yes
Zn N1' 2.060(4) 2 ?
Zn O15 2.081(4) 2 ?
Zn O15 2.081(4) . yes
Zn O1D 2.173(4) 2 ?
Zn O1D 2.173(4) . yes
S1D O1D 1.512(4) . yes
S1D C1D 1.774(6) . ?
S1D C2D 1.782(7) . ?
O15 C14 1.235(6) . yes
N1' C2' 1.297(7) . yes
N1' C5' 1.388(7) . ?
N16 C14 1.371(7) . yes
N16 C2' 1.380(7) . yes
C14 C3 1.443(7) . yes
C3 C4 1.394(8) . yes
C3 N2 1.436(7) . yes
S3' C4' 1.728(6) . ?
S3' C2' 1.733(6) . yes
S1 O2 1.416(5) . yes
S1 O1 1.431(5) . yes
S1 N2 1.628(5) . yes
S1 C9 1.740(6) . ?
O17 C4 1.267(6) . yes
N2 C13 1.476(7) . yes
C5' C4' 1.335(8) . ?
C4' C6' 1.496(8) . ?
C4 C10 1.501(8) . ?
C10 C5 1.386(8) . ?
C10 C9 1.392(8) . ?
C8 C7 1.373(9) . ?
C8 C9 1.385(8) . ?
C5 C6 1.363(9) . ?
C6 C7 1.368(10) . ?
